data_1543410
loop_
_publ_author_name
'Mart\'inez, Claudio'
'P\'erez, Edwin G'
'Iglesias, \'Alvaro'
'Escudero-Ad\'an, Eduardo C'
'Mu\~niz, Kilian'

_publ_section_title
;
 Regioselective Intermolecular Diamination and Aminooxygenation of Alkenes
 with Saccharin.
;
_journal_issue 12
_journal_name_full 'Organic letters'
_journal_page_first 2998
_journal_page_last 3001
_journal_paper_doi 10.1021/acs.orglett.6b01368
_journal_volume 18
_journal_year 2016
_chemical_formula_sum 'C20 H20 N2 O7 S2'
_chemical_formula_weight 464.50
_chemical_name_systematic
; 
 ? 
;
_space_group_IT_number 2
_symmetry_cell_setting triclinic
_symmetry_space_group_name_Hall '-P 1'
_symmetry_space_group_name_H-M 'P -1'
_atom_sites_solution_hydrogens geom
_atom_sites_solution_primary direct
_atom_sites_solution_secondary difmap
_audit_creation_method SHELXL-97
_cell_angle_alpha 79.619(2)
_cell_angle_beta 85.682(2)
_cell_angle_gamma 81.305(2)
_cell_formula_units_Z 2
_cell_length_a 8.1204(4)
_cell_length_b 11.3745(6)
_cell_length_c 11.7323(6)
_cell_measurement_reflns_used 9901
_cell_measurement_temperature 100(2)
_cell_measurement_theta_max 36.32
_cell_measurement_theta_min 2.54
_cell_volume 1052.38(9)
_computing_cell_refinement 'Bruker APEX2 v2009.1-0'
_computing_data_collection 'Bruker APEX2 v2009.1-0'
_computing_data_reduction 'Bruker SAINT V7.60A'
_computing_molecular_graphics 'Bruker SHELXTL'
_computing_publication_material 'Bruker SHELXTL'
_computing_structure_refinement 'SHELXS-97 (Sheldrick, 2008)'
_computing_structure_solution 'SHELXS-97 (Sheldrick, 2008)'
_diffrn_ambient_temperature 100(2)
_diffrn_detector_area_resol_mean 512
_diffrn_detector_type '4K CCD area detector APEX II'
_diffrn_measured_fraction_theta_full 0.941
_diffrn_measured_fraction_theta_max 0.899
_diffrn_measurement_device_type 'Kappa 4-axis goniometer bruker-nonius'
_diffrn_measurement_method
;
 Fullsphere data collection, phi and omega scans
;
_diffrn_measurement_specimen_support 'magnetic support whith 10 micron nylon fiber cryoloop'
_diffrn_radiation_monochromator 'Multilayer Montel 200 mirrors'
_diffrn_radiation_type MoK\a
_diffrn_radiation_wavelength 0.71073
_diffrn_reflns_av_R_equivalents 0.0246
_diffrn_reflns_av_sigmaI/netI 0.0275
_diffrn_reflns_limit_h_max 13
_diffrn_reflns_limit_h_min -13
_diffrn_reflns_limit_k_max 18
_diffrn_reflns_limit_k_min -18
_diffrn_reflns_limit_l_max 17
_diffrn_reflns_limit_l_min -19
_diffrn_reflns_number 24936
_diffrn_reflns_theta_full 25.00
_diffrn_reflns_theta_max 36.42
_diffrn_reflns_theta_min 1.77
_diffrn_source 'rotating anode X-ray tube'
_diffrn_source_current 70
_diffrn_source_power 50
_diffrn_source_size '3 mm x 0.3 mm fine focus'
_diffrn_source_type 'Bruker-Nonius FR 591'
_exptl_absorpt_coefficient_mu 0.299
_exptl_absorpt_correction_T_max 0.98
_exptl_absorpt_correction_T_min 0.81
_exptl_absorpt_correction_type empirical
_exptl_absorpt_process_details
; 
 SADABS Version 2008/1 Bruker-Nonius
 Blessing, Acta Cryst. (1995) A51 33-38
;
_exptl_crystal_colour colourless
_exptl_crystal_density_diffrn 1.466
_exptl_crystal_density_method 'not measured'
_exptl_crystal_description Block
_exptl_crystal_F_000 484
_exptl_crystal_size_max 0.4
_exptl_crystal_size_mid 0.3
_exptl_crystal_size_min 0.08
_refine_diff_density_max 1.521
_refine_diff_density_min -0.739
_refine_diff_density_rms 0.077
_refine_ls_extinction_method none
_refine_ls_goodness_of_fit_ref 1.049
_refine_ls_hydrogen_treatment noref
_refine_ls_matrix_type full
_refine_ls_number_parameters 281
_refine_ls_number_reflns 9253
_refine_ls_number_restraints 0
_refine_ls_restrained_S_all 1.049
_refine_ls_R_factor_all 0.0493
_refine_ls_R_factor_gt 0.0433
_refine_ls_shift/su_max 0.001
_refine_ls_shift/su_mean 0.000
_refine_ls_structure_factor_coef Fsqd
_refine_ls_weighting_details 'calc w=1/[\s^2^(Fo^2^)+(0.0689P)^2^+0.4259P] where P=(Fo^2^+2Fc^2^)/3'
_refine_ls_weighting_scheme calc
_refine_ls_wR_factor_gt 0.1212
_refine_ls_wR_factor_ref 0.1264
_reflns_number_gt 8095
_reflns_number_total 9253
_reflns_threshold_expression >2sigma(I)
_cod_data_source_file ol6b01368_si_003.cif
_cod_data_source_block kmep832_0m
_cod_depositor_comments
;
The following automatic conversions were performed:
'_diffrn_measurement_specimen_suppport' tag replaced with
'_diffrn_measurement_specimen_support' tag as specified in the
replacement file
'/usr/data/users/saulius/crontab/automatic-downloads/rss-feeds/ACS/lib/lists/replacement-tags.lst'.

Automatic conversion script
Id: cif_correct_tags 4268 2015-11-12 08:31:59Z antanas 

The following automatic conversions were performed:

'_symmetry_cell_setting' value 'Triclinic' changed to 'triclinic'
according to
/usr/data/users/saulius/crontab/automatic-downloads/rss-feeds/ACS/lib/dictionaries/cif_core.dic
dictionary named 'cif_core.dic' version 2.4.2 from 2011-04-26.

Automatic conversion script
Id: cif_fix_values 4268 2015-11-12 08:31:59Z antanas 

 Adding full bibliography for 1543410--1543411.cif.
;
_cod_original_sg_symbol_H-M P-1
_cod_database_code 1543410

loop_
_symmetry_equiv_pos_as_xyz
'x, y, z'
'-x, -y, -z'

loop_
_atom_site_label
_atom_site_type_symbol
_atom_site_fract_x
_atom_site_fract_y
_atom_site_fract_z
_atom_site_U_iso_or_equiv
_atom_site_adp_type
_atom_site_occupancy
_atom_site_symmetry_multiplicity
_atom_site_calc_flag
_atom_site_refinement_flags
C1 C 0.18218(12) 1.17932(9) 0.48886(10) 0.01721(16) Uani 1 1 d .
C2 C 0.13555(14) 1.30328(9) 0.46402(11) 0.02226(19) Uani 1 1 d .
H2 H 0.0742 1.3456 0.5176 0.027 Uiso 1 1 calc R
C3 C 0.18555(16) 1.36130(10) 0.35417(12) 0.0257(2) Uani 1 1 d .
H3 H 0.1571 1.4444 0.3342 0.031 Uiso 1 1 calc R
C4 C 0.27725(16) 1.29731(10) 0.27386(12) 0.0254(2) Uani 1 1 d .
H4 H 0.3080 1.3386 0.2014 0.030 Uiso 1 1 calc R
C5 C 0.32376(14) 1.17215(9) 0.30021(11) 0.02122(18) Uani 1 1 d .
H5 H 0.3851 1.1292 0.2470 0.025 Uiso 1 1 calc R
C6 C 0.27404(12) 1.11511(8) 0.40949(10) 0.01704(16) Uani 1 1 d .
C7 C 0.30267(12) 0.98578(8) 0.46205(9) 0.01638(16) Uani 1 1 d .
C8 C 0.39718(13) 0.78493(9) 0.43513(10) 0.01912(17) Uani 1 1 d .
H8A H 0.2876 0.7616 0.4568 0.023 Uiso 1 1 calc R
H8B H 0.4670 0.7594 0.5011 0.023 Uiso 1 1 calc R
C9 C 0.47527(13) 0.73038(9) 0.33061(10) 0.01825(17) Uani 1 1 d .
H9 H 0.5732 0.7704 0.3035 0.022 Uiso 1 1 calc R
C10 C 0.20354(12) 0.72498(8) 0.23850(10) 0.01673(16) Uani 1 1 d .
C11 C 0.12404(12) 0.77654(8) 0.12697(9) 0.01643(16) Uani 1 1 d .
C12 C -0.03336(13) 0.76369(9) 0.09549(10) 0.01907(17) Uani 1 1 d .
H12 H -0.1041 0.7199 0.1466 0.023 Uiso 1 1 calc R
C13 C -0.08126(14) 0.81892(11) -0.01559(11) 0.02194(19) Uani 1 1 d .
H13 H -0.1858 0.8116 -0.0386 0.026 Uiso 1 1 calc R
C14 C 0.02434(14) 0.88490(11) -0.09298(11) 0.02241(19) Uani 1 1 d .
H14 H -0.0112 0.9203 -0.1664 0.027 Uiso 1 1 calc R
C15 C 0.18215(14) 0.89855(10) -0.06197(10) 0.02053(18) Uani 1 1 d .
H15 H 0.2533 0.9424 -0.1127 0.025 Uiso 1 1 calc R
C16 C 0.22703(12) 0.84315(9) 0.04873(10) 0.01725(16) Uani 1 1 d .
C17 C 0.53768(14) 0.59615(9) 0.35940(11) 0.0228(2) Uani 1 1 d .
H17A H 0.5964 0.5781 0.4309 0.027 Uiso 1 1 calc R
H17B H 0.4450 0.5500 0.3688 0.027 Uiso 1 1 calc R
C18 C 0.71076(19) 0.44231(12) 0.27840(16) 0.0363(3) Uani 1 1 d .
H18A H 0.6201 0.3945 0.2853 0.044 Uiso 1 1 calc R
H18B H 0.7738 0.4179 0.3478 0.044 Uiso 1 1 calc R
C19 C 0.8221(2) 0.42282(16) 0.17282(19) 0.0462(4) Uani 1 1 d .
H19A H 0.9119 0.4712 0.1673 0.055 Uiso 1 1 calc R
H19B H 0.8713 0.3387 0.1819 0.055 Uiso 1 1 calc R
C20 C 0.7304(3) 0.4555(2) 0.0623(2) 0.0632(7) Uani 1 1 d .
H20A H 0.6425 0.4069 0.0667 0.095 Uiso 1 1 calc R
H20B H 0.8065 0.4411 -0.0020 0.095 Uiso 1 1 calc R
H20C H 0.6838 0.5392 0.0517 0.095 Uiso 1 1 calc R
N1 N 0.24650(11) 0.95271(8) 0.56755(8) 0.01754(15) Uani 1 1 d .
N2 N 0.36108(11) 0.75896(8) 0.23440(9) 0.01820(15) Uani 1 1 d .
O1 O -0.02647(10) 1.06223(7) 0.63763(8) 0.02056(14) Uani 1 1 d .
O2 O 0.23491(10) 1.09623(8) 0.71053(8) 0.02168(15) Uani 1 1 d .
O3 O 0.38603(10) 0.91333(7) 0.39585(8) 0.01864(14) Uani 1 1 d .
O4 O 0.14379(10) 0.66123(7) 0.32182(8) 0.02072(15) Uani 1 1 d .
O5 O 0.44056(12) 0.95982(8) 0.12921(9) 0.02554(17) Uani 1 1 d .
O6 O 0.55060(11) 0.77598(9) 0.05028(10) 0.02919(19) Uani 1 1 d .
O7 O 0.64635(13) 0.56710(8) 0.26577(10) 0.02896(19) Uani 1 1 d .
S1 S 0.14750(3) 1.07407(2) 0.61627(2) 0.01607(6) Uani 1 1 d .
S2 S 0.41738(3) 0.84367(2) 0.10824(3) 0.01889(6) Uani 1 1 d .

loop_
_atom_site_aniso_label
_atom_site_aniso_U_11
_atom_site_aniso_U_22
_atom_site_aniso_U_33
_atom_site_aniso_U_23
_atom_site_aniso_U_13
_atom_site_aniso_U_12
C1 0.0154(4) 0.0156(3) 0.0210(5) -0.0033(3) -0.0001(3) -0.0036(3)
C2 0.0205(4) 0.0161(4) 0.0302(6) -0.0046(3) 0.0000(4) -0.0024(3)
C3 0.0274(5) 0.0162(4) 0.0325(6) -0.0004(4) -0.0020(4) -0.0038(3)
C4 0.0303(5) 0.0199(4) 0.0252(6) 0.0019(4) -0.0004(4) -0.0081(4)
C5 0.0239(4) 0.0189(4) 0.0211(5) -0.0022(3) 0.0016(4) -0.0063(3)
C6 0.0163(4) 0.0153(3) 0.0202(5) -0.0032(3) -0.0003(3) -0.0041(3)
C7 0.0139(3) 0.0153(3) 0.0206(5) -0.0041(3) -0.0009(3) -0.0029(3)
C8 0.0200(4) 0.0146(3) 0.0225(5) -0.0027(3) -0.0015(3) -0.0020(3)
C9 0.0164(4) 0.0154(3) 0.0230(5) -0.0033(3) -0.0021(3) -0.0016(3)
C10 0.0160(4) 0.0138(3) 0.0207(4) -0.0045(3) 0.0008(3) -0.0020(3)
C11 0.0151(3) 0.0158(3) 0.0191(4) -0.0058(3) 0.0010(3) -0.0020(3)
C12 0.0158(4) 0.0214(4) 0.0216(5) -0.0076(3) 0.0021(3) -0.0043(3)
C13 0.0175(4) 0.0275(5) 0.0224(5) -0.0082(4) -0.0007(3) -0.0035(3)
C14 0.0213(4) 0.0269(5) 0.0193(5) -0.0053(4) -0.0006(4) -0.0030(4)
C15 0.0199(4) 0.0223(4) 0.0199(5) -0.0056(3) 0.0027(3) -0.0039(3)
C16 0.0151(4) 0.0174(4) 0.0199(5) -0.0064(3) 0.0019(3) -0.0023(3)
C17 0.0222(4) 0.0172(4) 0.0277(6) -0.0022(3) -0.0026(4) -0.0001(3)
C18 0.0339(6) 0.0197(5) 0.0528(10) -0.0077(5) -0.0032(6) 0.0064(4)
C19 0.0415(8) 0.0352(7) 0.0620(12) -0.0230(8) -0.0044(8) 0.0130(6)
C20 0.0692(14) 0.0587(12) 0.0640(15) -0.0389(11) -0.0125(11) 0.0221(10)
N1 0.0168(3) 0.0164(3) 0.0194(4) -0.0028(3) -0.0010(3) -0.0026(3)
N2 0.0155(3) 0.0167(3) 0.0224(4) -0.0021(3) -0.0015(3) -0.0033(3)
O1 0.0140(3) 0.0243(3) 0.0242(4) -0.0049(3) 0.0019(3) -0.0057(2)
O2 0.0200(3) 0.0280(4) 0.0198(4) -0.0074(3) -0.0015(3) -0.0078(3)
O3 0.0178(3) 0.0151(3) 0.0230(4) -0.0048(2) 0.0029(3) -0.0024(2)
O4 0.0218(3) 0.0163(3) 0.0237(4) -0.0018(3) 0.0021(3) -0.0052(2)
O5 0.0313(4) 0.0221(3) 0.0259(4) -0.0033(3) -0.0017(3) -0.0128(3)
O6 0.0174(3) 0.0316(4) 0.0363(5) -0.0061(4) 0.0079(3) -0.0004(3)
O7 0.0309(4) 0.0187(3) 0.0349(5) -0.0063(3) 0.0011(4) 0.0044(3)
S1 0.01361(10) 0.01759(10) 0.01799(12) -0.00431(8) 0.00012(8) -0.00416(7)
S2 0.01497(10) 0.01894(11) 0.02318(13) -0.00426(8) 0.00106(8) -0.00391(8)

loop_
_atom_type_symbol
_atom_type_description
_atom_type_scat_dispersion_real
_atom_type_scat_dispersion_imag
_atom_type_scat_source
C C 0.0033 0.0016 'International Tables Vol C Tables 4.2.6.8 and 6.1.1.4'
H H 0.0000 0.0000 'International Tables Vol C Tables 4.2.6.8 and 6.1.1.4'
N N 0.0061 0.0033 'International Tables Vol C Tables 4.2.6.8 and 6.1.1.4'
S S 0.1246 0.1234 'International Tables Vol C Tables 4.2.6.8 and 6.1.1.4'
O O 0.0106 0.0060 'International Tables Vol C Tables 4.2.6.8 and 6.1.1.4'

loop_
_geom_angle_atom_site_label_1
_geom_angle_atom_site_label_2
_geom_angle_atom_site_label_3
_geom_angle
C2 C1 C6 122.23(10)
C2 C1 S1 130.68(9)
C6 C1 S1 107.08(7)
C1 C2 C3 116.53(11)
C4 C3 C2 121.54(10)
C3 C4 C5 121.30(11)
C6 C5 C4 116.88(11)
C5 C6 C1 121.51(9)
C5 C6 C7 129.59(10)
C1 C6 C7 108.89(9)
N1 C7 O3 125.28(9)
N1 C7 C6 118.98(9)
O3 C7 C6 115.74(9)
O3 C8 C9 104.07(9)
N2 C9 C17 112.16(8)
N2 C9 C8 110.79(8)
C17 C9 C8 113.63(10)
O4 C10 N2 123.92(10)
O4 C10 C11 126.79(9)
N2 C10 C11 109.28(9)
C12 C11 C16 119.89(10)
C12 C11 C10 127.61(10)
C16 C11 C10 112.50(9)
C11 C12 C13 117.65(10)
C12 C13 C14 121.54(10)
C15 C14 C13 121.17(11)
C16 C15 C14 116.31(10)
C15 C16 C11 123.43(9)
C15 C16 S2 125.70(8)
C11 C16 S2 110.86(8)
O7 C17 C9 106.65(10)
O7 C18 C19 108.07(14)
C20 C19 C18 112.78(16)
C7 N1 S1 108.41(7)
C10 N2 C9 125.41(9)
C10 N2 S2 114.93(7)
C9 N2 S2 119.62(7)
C7 O3 C8 118.42(9)
C17 O7 C18 113.21(11)
O2 S1 O1 117.30(5)
O2 S1 N1 109.38(5)
O1 S1 N1 109.24(5)
O2 S1 C1 110.66(5)
O1 S1 C1 111.65(5)
N1 S1 C1 96.62(5)
O5 S2 O6 118.37(6)
O5 S2 N2 109.18(5)
O6 S2 N2 109.51(6)
O5 S2 C16 113.27(5)
O6 S2 C16 110.96(6)
N2 S2 C16 92.42(5)

loop_
_geom_bond_atom_site_label_1
_geom_bond_atom_site_label_2
_geom_bond_distance
C1 C2 1.3869(14)
C1 C6 1.3902(15)
C1 S1 1.7722(11)
C2 C3 1.3990(19)
C3 C4 1.3963(19)
C4 C5 1.4004(16)
C5 C6 1.3889(16)
C6 C7 1.4798(14)
C7 N1 1.2964(15)
C7 O3 1.3127(12)
C8 O3 1.4412(12)
C8 C9 1.5261(16)
C9 N2 1.4743(14)
C9 C17 1.5193(14)
C10 O4 1.2232(13)
C10 N2 1.3863(13)
C10 C11 1.4864(15)
C11 C12 1.3923(14)
C11 C16 1.3933(15)
C12 C13 1.3970(17)
C13 C14 1.3981(17)
C14 C15 1.3962(16)
C15 C16 1.3869(16)
C16 S2 1.7447(10)
C17 O7 1.4112(17)
C18 O7 1.4218(15)
C18 C19 1.507(3)
C19 C20 1.504(3)
N1 S1 1.6609(9)
N2 S2 1.6868(10)
O1 S1 1.4383(8)
O2 S1 1.4364(8)
O5 S2 1.4285(9)
O6 S2 1.4324(10)

loop_
_geom_torsion_atom_site_label_1
_geom_torsion_atom_site_label_2
_geom_torsion_atom_site_label_3
_geom_torsion_atom_site_label_4
_geom_torsion
C6 C1 C2 C3 0.09(16)
S1 C1 C2 C3 178.91(9)
C1 C2 C3 C4 0.17(17)
C2 C3 C4 C5 -0.30(19)
C3 C4 C5 C6 0.16(17)
C4 C5 C6 C1 0.10(16)
C4 C5 C6 C7 179.64(10)
C2 C1 C6 C5 -0.23(15)
S1 C1 C6 C5 -179.29(8)
C2 C1 C6 C7 -179.86(9)
S1 C1 C6 C7 1.08(9)
C5 C6 C7 N1 178.81(10)
C1 C6 C7 N1 -1.60(12)
C5 C6 C7 O3 -0.69(15)
C1 C6 C7 O3 178.89(8)
O3 C8 C9 N2 -66.48(10)
O3 C8 C9 C17 166.17(8)
O4 C10 C11 C12 0.58(17)
N2 C10 C11 C12 179.79(9)
O4 C10 C11 C16 -178.64(10)
N2 C10 C11 C16 0.57(11)
C16 C11 C12 C13 0.28(14)
C10 C11 C12 C13 -178.89(9)
C11 C12 C13 C14 0.01(16)
C12 C13 C14 C15 -0.22(17)
C13 C14 C15 C16 0.12(16)
C14 C15 C16 C11 0.19(15)
C14 C15 C16 S2 178.79(8)
C12 C11 C16 C15 -0.40(15)
C10 C11 C16 C15 178.89(9)
C12 C11 C16 S2 -179.18(7)
C10 C11 C16 S2 0.11(10)
N2 C9 C17 O7 69.94(11)
C8 C9 C17 O7 -163.44(9)
O7 C18 C19 C20 -61.5(2)
O3 C7 N1 S1 -179.31(8)
C6 C7 N1 S1 1.23(11)
O4 C10 N2 C9 -3.89(16)
C11 C10 N2 C9 176.87(9)
O4 C10 N2 S2 178.20(8)
C11 C10 N2 S2 -1.04(10)
C17 C9 N2 C10 67.17(13)
C8 C9 N2 C10 -60.97(12)
C17 C9 N2 S2 -115.01(9)
C8 C9 N2 S2 116.84(9)
N1 C7 O3 C8 9.42(14)
C6 C7 O3 C8 -171.10(8)
C9 C8 O3 C7 170.98(8)
C9 C17 O7 C18 -177.87(11)
C19 C18 O7 C17 179.15(12)
C7 N1 S1 O2 -115.09(8)
C7 N1 S1 O1 115.29(7)
C7 N1 S1 C1 -0.43(8)
C2 C1 S1 O2 -65.78(11)
C6 C1 S1 O2 113.18(7)
C2 C1 S1 O1 66.84(11)
C6 C1 S1 O1 -114.21(7)
C2 C1 S1 N1 -179.40(10)
C6 C1 S1 N1 -0.45(7)
C10 N2 S2 O5 116.64(8)
C9 N2 S2 O5 -61.39(9)
C10 N2 S2 O6 -112.28(8)
C9 N2 S2 O6 69.68(9)
C10 N2 S2 C16 0.97(8)
C9 N2 S2 C16 -177.07(8)
C15 C16 S2 O5 68.57(11)
C11 C16 S2 O5 -112.68(8)
C15 C16 S2 O6 -67.37(10)
C11 C16 S2 O6 111.38(8)
C15 C16 S2 N2 -179.34(9)
C11 C16 S2 N2 -0.59(8)
